data_2205611
loop_
_publ_author_name
'El Bali, Brahim'
'Esseli, Rachid'
'Capitelli, Francesco '
'Lachkar, Mohammed'

_publ_section_title
;
 Reinvestigation of NH~4~[Co(H~2~O)~6~]PO~4~ based on single-crystal
 data
;
_journal_issue 4
_journal_name_full 'Acta Crystallographica Section E'
_journal_page_first i52
_journal_page_last i54
_journal_paper_doi 10.1107/S1600536805007245
_journal_volume 61
_journal_year 2005
_chemical_formula_iupac '(N H4) [Co (H2 O)6] (P O4)'
_chemical_formula_moiety 'Co H12 O6, O4 P, H4 N'
_chemical_formula_structural 'N H4 +, Co H12 O6 2+, O4 P1 3-'
_chemical_formula_sum 'Co H16 N O10 P'
_chemical_formula_weight 280.04
_chemical_name_systematic
;
ammonium hexaaquacobalt(II) orthophosphate
;
_space_group_IT_number 31
_symmetry_cell_setting orthorhombic
_symmetry_space_group_name_Hall 'P 2ac -2'
_symmetry_space_group_name_H-M 'P m n 21'
_atom_sites_solution_hydrogens geom
_atom_sites_solution_primary direct
_atom_sites_solution_secondary difmap
_audit_creation_method SHELXL-97
_cell_angle_alpha 90.00
_cell_angle_beta 90.00
_cell_angle_gamma 90.00
_cell_formula_units_Z 2
_cell_length_a 6.946(2)
_cell_length_b 6.157(2)
_cell_length_c 11.172(6)
_cell_measurement_reflns_used 4521
_cell_measurement_temperature 293(2)
_cell_measurement_theta_max 29.50
_cell_measurement_theta_min 5.48
_cell_volume 477.8(3)
_computing_cell_refinement 'COLLECT (Nonius, 1998)'
_computing_data_collection 'KappaCCD Server Software (Nonius, 1997)'
_computing_data_reduction 'EVALCCD (Nonius, 1998)'
_computing_molecular_graphics 'DIAMOND (Brandenburg, 1999) and ORTEPIII (Burnett & Johnson, 1996)'
_computing_publication_material SHELXL97
_computing_structure_refinement 'SHELXL97 (Sheldrick, 1997)'
_computing_structure_solution 'SIR97 (Altomare et al., 1999)'
_diffrn_ambient_temperature 293(2)
_diffrn_measured_fraction_theta_full 0.983
_diffrn_measured_fraction_theta_max 0.983
_diffrn_measurement_device_type 'Nonius KappaCCD'
_diffrn_measurement_method '\f and \w'
_diffrn_radiation_monochromator graphite
_diffrn_radiation_source 'fine-focus sealed tube'
_diffrn_radiation_type MoK\a
_diffrn_radiation_wavelength 0.71073
_diffrn_reflns_av_R_equivalents 0.0467
_diffrn_reflns_av_sigmaI/netI 0.0494
_diffrn_reflns_limit_h_max 9
_diffrn_reflns_limit_h_min -8
_diffrn_reflns_limit_k_max 8
_diffrn_reflns_limit_k_min -7
_diffrn_reflns_limit_l_max 14
_diffrn_reflns_limit_l_min -13
_diffrn_reflns_number 3846
_diffrn_reflns_theta_full 27.59
_diffrn_reflns_theta_max 27.59
_diffrn_reflns_theta_min 5.74
_diffrn_standards_decay_% 0
_diffrn_standards_number 0
_exptl_absorpt_coefficient_mu 1.999
_exptl_absorpt_correction_T_max 0.6095
_exptl_absorpt_correction_T_min 0.2302
_exptl_absorpt_correction_type multi-scan
_exptl_absorpt_process_details '(SADABS; Sheldrick, 1996)'
_exptl_crystal_colour purple
_exptl_crystal_density_diffrn 1.947
_exptl_crystal_density_method 'not measured'
_exptl_crystal_description prism
_exptl_crystal_F_000 290
_exptl_crystal_size_max 0.80
_exptl_crystal_size_mid 0.25
_exptl_crystal_size_min 0.25
_refine_diff_density_max 0.369
_refine_diff_density_min -0.389
_refine_ls_abs_structure_details 'Flack (1983), 472 Friedel pairs'
_refine_ls_abs_structure_Flack 0.07(2)
_refine_ls_extinction_method none
_refine_ls_goodness_of_fit_ref 1.080
_refine_ls_hydrogen_treatment mixed
_refine_ls_matrix_type full
_refine_ls_number_parameters 99
_refine_ls_number_reflns 1136
_refine_ls_number_restraints 19
_refine_ls_restrained_S_all 1.071
_refine_ls_R_factor_all 0.0385
_refine_ls_R_factor_gt 0.0293
_refine_ls_shift/su_max 0.000
_refine_ls_shift/su_mean 0.000
_refine_ls_structure_factor_coef Fsqd
_refine_ls_weighting_details 'w = 1/[\s^2^(Fo^2^)+(0.0285P)^2^] where P = (Fo^2^+2Fc^2^)/3'
_refine_ls_weighting_scheme calc
_refine_ls_wR_factor_gt 0.0634
_refine_ls_wR_factor_ref 0.0663
_reflns_number_gt 1016
_reflns_number_total 1136
_reflns_threshold_expression I>2\s(I)
_cod_data_source_file wm6054.cif
_cod_data_source_block I
_cod_depositor_comments
;
The following automatic conversions were performed:
'_geom_bond_publ_flag' value 'Yes' changed to 'yes' according to
'/home/saulius/struct/CIF-dictionaries/cif_core.dic' dictionary named
'cif_core.dic' version 2.4.1 from 2010-06-29 (10
times).

'_geom_bond_publ_flag' value 'No' changed to 'no' according to
'/home/saulius/struct/CIF-dictionaries/cif_core.dic' dictionary named
'cif_core.dic' version 2.4.1 from 2010-06-29 (10 times).

Automatic conversion script
Id: cif_fix_enum 1527 2010-12-29 10:47:43Z saulius 

The following automatic conversions were performed:

'_geom_bond_publ_flag' value 'Yes' changed to 'yes' according to
/home/saulius/struct/CIF-dictionaries/cif_core.dic dictionary named
'cif_core.dic' version 2.4.1 from 2010-06-29 (10
times).

'_geom_bond_publ_flag' value 'No' changed to 'no' according
to /home/saulius/struct/CIF-dictionaries/cif_core.dic dictionary
named 'cif_core.dic' version 2.4.1 from 2010-06-29 (10 times).

Automatic conversion script
Id: cif_fix_values 1715 2011-07-08 13:25:40Z adriana 
;
_cod_original_sg_symbol_Hall 'P 2ac-2'
_cod_database_code 2205611

loop_
_symmetry_equiv_pos_as_xyz
'x, y, z'
'-x+1/2, -y, z+1/2'
'-x, y, z'
'x+1/2, -y, z+1/2'

loop_
_atom_site_label
_atom_site_fract_x
_atom_site_fract_y
_atom_site_fract_z
_atom_site_U_iso_or_equiv
_atom_site_adp_type
_atom_site_calc_flag
_atom_site_refinement_flags
_atom_site_occupancy
_atom_site_type_symbol
Co1 0.0000 0.62726(9) 0.11520(6) 0.02051(16) Uani d S 1 Co
P1 0.0000 0.00246(17) 0.48747(11) 0.0151(2) Uani d S 1 P
O1 0.1825(3) -0.1175(3) 0.4454(2) 0.0214(5) Uani d . 1 O
O2 0.0000 0.2344(5) 0.4339(3) 0.0227(7) Uani d S 1 O
O3 0.0000 0.0192(4) 0.6248(3) 0.0223(6) Uani d S 1 O
O4 0.2223(4) 0.7377(5) 0.2254(2) 0.0265(5) Uani d D 1 O
O5 0.0000 0.3174(6) 0.1997(4) 0.0397(10) Uani d SD 1 O
O6 -0.2096(4) 0.5206(4) -0.0009(3) 0.0332(6) Uani d D 1 O
O7 0.0000 0.9352(7) 0.0283(4) 0.0411(11) Uani d SD 1 O
N1 0.5000 0.3662(9) 0.2548(5) 0.0337(11) Uani d SD 1 N
H7 0.080(5) 0.987(6) 0.001(4) 0.043(7) Uiso d D 1 H
H41 0.258(6) 0.803(6) 0.179(3) 0.043(7) Uiso d D 1 H
H42 0.190(6) 0.768(7) 0.283(3) 0.043(7) Uiso d D 1 H
H51 0.0000 0.279(10) 0.260(3) 0.043(7) Uiso d SD 1 H
H52 0.0000 0.228(7) 0.159(5) 0.043(7) Uiso d SD 1 H
H61 -0.277(6) 0.581(7) -0.034(4) 0.043(7) Uiso d D 1 H
H62 -0.239(7) 0.416(7) -0.011(5) 0.034(12) Uiso d . 1 H
H1 0.396(6) 0.422(9) 0.241(6) 0.085(14) Uiso d D 1 H
H2 0.5000 0.376(15) 0.328(3) 0.085(14) Uiso d SD 1 H
H3 0.5000 0.257(8) 0.214(7) 0.085(14) Uiso d SD 1 H

loop_
_atom_site_aniso_label
_atom_site_aniso_U_11
_atom_site_aniso_U_22
_atom_site_aniso_U_33
_atom_site_aniso_U_12
_atom_site_aniso_U_13
_atom_site_aniso_U_23
Co1 0.0221(3) 0.0185(3) 0.0209(3) 0.000 0.000 -0.0007(3)
P1 0.0163(5) 0.0127(4) 0.0162(5) 0.000 0.000 -0.0007(4)
O1 0.0196(10) 0.0189(10) 0.0257(12) 0.0055(10) -0.0002(10) -0.0050(9)
O2 0.0238(16) 0.0165(13) 0.0279(17) 0.000 0.000 0.0044(15)
O3 0.0276(15) 0.0223(13) 0.0171(16) 0.000 0.000 -0.0030(16)
O4 0.0275(14) 0.0346(14) 0.0175(13) -0.0085(12) -0.0005(11) -0.0037(12)
O5 0.078(3) 0.0188(18) 0.022(2) 0.000 0.000 0.0039(14)
O6 0.0327(15) 0.0183(13) 0.0485(18) 0.0041(11) -0.0174(14) -0.0107(13)
O7 0.0211(18) 0.037(2) 0.066(3) 0.000 0.000 0.030(2)
N1 0.035(3) 0.030(2) 0.035(3) 0.000 0.000 -0.004(2)

loop_
_atom_type_symbol
_atom_type_description
_atom_type_scat_dispersion_real
_atom_type_scat_dispersion_imag
_atom_type_scat_source
Co Co 0.3494 0.9721 'International Tables Vol C Tables 4.2.6.8 and 6.1.1.4'
H H 0.0000 0.0000 'International Tables Vol C Tables 4.2.6.8 and 6.1.1.4'
O O 0.0106 0.0060 'International Tables Vol C Tables 4.2.6.8 and 6.1.1.4'
N N 0.0061 0.0033 'International Tables Vol C Tables 4.2.6.8 and 6.1.1.4'
P P 0.1023 0.0942 'International Tables Vol C Tables 4.2.6.8 and 6.1.1.4'

loop_
_geom_angle_atom_site_label_1
_geom_angle_atom_site_label_2
_geom_angle_atom_site_label_3
_geom_angle_site_symmetry_1
_geom_angle_site_symmetry_3
_geom_angle
O6 Co1 O6 . 3 90.07(18)
O6 Co1 O4 . . 177.01(13)
O6 Co1 O4 3 . 87.28(11)
O6 Co1 O4 . 3 87.28(11)
O6 Co1 O4 3 3 177.01(13)
O4 Co1 O4 . 3 95.34(15)
O6 Co1 O5 . . 89.61(12)
O6 Co1 O5 3 . 89.61(12)
O4 Co1 O5 . . 91.74(11)
O4 Co1 O5 3 . 91.74(11)
O6 Co1 O7 . . 89.81(14)
O6 Co1 O7 3 . 89.81(14)
O4 Co1 O7 . . 88.81(12)
O4 Co1 O7 3 . 88.81(12)
O5 Co1 O7 . . 179.2(2)
O3 P1 O1 . . 109.66(11)
O3 P1 O1 . 3 109.66(11)
O1 P1 O1 . 3 110.72(17)
O3 P1 O2 . . 108.91(17)
O1 P1 O2 . . 108.92(11)
O1 P1 O2 3 . 108.92(11)
Co1 O4 H41 . . 91(4)
Co1 O4 H42 . . 113(4)
H41 O4 H42 . . 130(5)
Co1 O5 H51 . . 136(6)
Co1 O5 H52 . . 114(5)
H51 O5 H52 . . 110(7)
Co1 O6 H61 . . 129(4)
Co1 O6 H62 . . 128(4)
H61 O6 H62 . . 102(5)
Co1 O7 H7 . . 127(4)
H1 N1 H2 . . 99(5)
H1 N1 H3 . . 104(5)
H2 N1 H3 . . 128(9)

loop_
_geom_bond_atom_site_label_1
_geom_bond_atom_site_label_2
_geom_bond_site_symmetry_2
_geom_bond_distance
_geom_bond_publ_flag
Co1 O6 . 2.057(3) yes
Co1 O6 3 2.057(3) yes
Co1 O4 . 2.089(2) yes
Co1 O4 3 2.089(2) yes
Co1 O5 . 2.129(4) yes
Co1 O7 . 2.130(4) yes
P1 O3 . 1.538(4) yes
P1 O1 . 1.540(2) yes
P1 O1 3 1.540(2) yes
P1 O2 . 1.549(3) yes
O4 H41 . 0.70(2) no
O4 H42 . 0.71(2) no
O5 H51 . 0.71(2) no
O5 H52 . 0.71(2) no
O6 H61 . 0.71(2) no
O6 H62 . 0.69(4) no
O7 H7 . 0.71(2) no
N1 H1 . 0.81(3) no
N1 H2 . 0.82(3) no
N1 H3 . 0.81(3) no

loop_
_geom_hbond_atom_site_label_D
_geom_hbond_atom_site_label_H
_geom_hbond_atom_site_label_A
_geom_hbond_site_symmetry_A
_geom_hbond_distance_DH
_geom_hbond_distance_HA
_geom_hbond_distance_DA
_geom_hbond_angle_DHA
O5 H51 O2 . 0.71(2) 1.97(3) 2.666(6) 169(8)
N1 H1 O4 . 0.81(3) 2.29(4) 3.010(5) 147(6)
O4 H41 O3 2_564 0.70(2) 2.09(3) 2.688(3) 143(5)
O7 H7 O1 2_564 0.71(2) 1.94(2) 2.642(3) 172(6)
O6 H61 O2 4_464 0.71(2) 1.95(3) 2.622(3) 158(6)
O4 H42 O1 1_565 0.71(2) 1.95(3) 2.629(4) 163(5)
O5 H52 O7 1_545 0.71(2) 2.32(2) 3.034(6) 180(7)
O6 H62 O1 4_454 0.69(4) 1.97(5) 2.661(3) 176(6)
N1 H2 O6 2_565 0.82(3) 2.49(3) 3.171(6) 142(3)
N1 H3 O3 2_554 0.81(3) 1.97(3) 2.782(6) 176(9)
